data_2007386
loop_
_publ_author_name
'Caruso, Francesco'
'Rossi, Miriam'

_publ_section_title
;
 8-Chloro-5-(4-chlorophenyl)-5<i>H</i>-indeno-[1,2-<i>d</i>]pyrimidine
;
_journal_issue 6
_journal_name_full 'Acta Crystallographica Section C'
_journal_page_first 842
_journal_page_last 844
_journal_paper_doi 10.1107/S0108270198000572
_journal_volume 54
_journal_year 1998
_chemical_formula_analytical 'C17 H10 Cl2 N2'
_chemical_formula_moiety 'C17 H10 Cl2 N2'
_chemical_formula_sum 'C17 H10 Cl2 N2'
_chemical_formula_weight 313.19
_chemical_name_systematic
;
 8-Chloro-5-(4-chlorophenyl)-5H-indeno[1,2d]pyrimidine
;
_space_group_IT_number 14
_space_group_name_Hall '-P 2yab'
_space_group_name_H-M_alt 'P 1 21/a 1'
_symmetry_cell_setting monoclinic
_symmetry_space_group_name_Hall '-P 2yab'
_symmetry_space_group_name_H-M 'P 1 21/a 1'
_cell_angle_alpha 90
_cell_angle_beta 90.830(10)
_cell_angle_gamma 90
_cell_formula_units_Z 8
_cell_length_a 11.9220(10)
_cell_length_b 18.963(2)
_cell_length_c 12.8260(10)
_cell_measurement_reflns_used 25
_cell_measurement_temperature 293
_cell_measurement_theta_max 55
_cell_measurement_theta_min 35
_cell_volume 2899.4(5)
_computing_cell_refinement 'Syntex diffractometer software'
_computing_data_collection 'Syntex diffractometer software'
_computing_data_reduction 'Syntex diffractometer software'
_computing_molecular_graphics 'VIEW (Carrell, 1994)'
_computing_publication_material CAOS
_computing_structure_refinement 'CAOS (Camalli & Spagna, 1994)'
_computing_structure_solution 'SHELXTL (Siemens, 1994)'
_diffrn_ambient_temperature 293
_diffrn_measurement_device Syntex
_diffrn_measurement_method \q-2\q
_diffrn_radiation_monochromator graphite
_diffrn_radiation_source 'X-ray tube'
_diffrn_radiation_type CuK\a
_diffrn_radiation_wavelength 1.54178
_diffrn_reflns_av_R_equivalents 0.024
_diffrn_reflns_limit_h_max 14
_diffrn_reflns_limit_h_min 0
_diffrn_reflns_limit_k_max 22
_diffrn_reflns_limit_k_min 0
_diffrn_reflns_limit_l_max 15
_diffrn_reflns_limit_l_min -15
_diffrn_reflns_number 5981
_diffrn_reflns_reduction_process 'SHELXTL (Siemens package 1994)'
_diffrn_reflns_theta_max 70
_diffrn_reflns_theta_min 1.5
_diffrn_standards_decay_% none
_diffrn_standards_interval_count 97
_diffrn_standards_number 3
_exptl_absorpt_coefficient_mu 3.962
_exptl_absorpt_correction_T_max 0.371
_exptl_absorpt_correction_T_min 0.264
_exptl_absorpt_correction_type '\y scan (XEMP; Siemens, 1994)'
_exptl_crystal_colour colorless
_exptl_crystal_density_diffrn 1.435
_exptl_crystal_density_meas ?
_exptl_crystal_description prism
_exptl_crystal_F_000 1280
_exptl_crystal_size_max 0.35
_exptl_crystal_size_mid 0.35
_exptl_crystal_size_min 0.25
_refine_diff_density_max 0.254
_refine_diff_density_min -0.271
_refine_ls_extinction_method none
_refine_ls_goodness_of_fit_all 0.986
_refine_ls_goodness_of_fit_obs 0.986
_refine_ls_hydrogen_treatment 'H atoms: see below'
_refine_ls_matrix_type Block
_refine_ls_number_parameters 379
_refine_ls_number_reflns 3876
_refine_ls_R_factor_all 0.044
_refine_ls_R_factor_obs .044
_refine_ls_shift/esd_max 0.03
_refine_ls_shift/esd_mean 0.01
_refine_ls_structure_factor_coef F
_refine_ls_weighting_details 'w = 1/(0.52883 + 0.00952F~o~ + 0.00037F~o~^2^)'
_refine_ls_weighting_scheme calc
_refine_ls_wR_factor_all 0.056
_refine_ls_wR_factor_obs .056
_reflns_number_observed 3876
_reflns_number_total 5650
_reflns_observed_criterion F>4\s(F)
_cod_data_source_file sx1053.cif
_cod_data_source_block I
_cod_depositor_comments
;
The following automatic conversions were performed:
'_atom_site_thermal_displace_type' value 'uani' changed to 'Uani'
according to '/home/saulius/struct/CIF-dictionaries/cif_core.dic'
dictionary named 'cif_core.dic' version 2.4.1 from 2010-06-29 (42
times).

'_atom_site_thermal_displace_type' value 'uiso' changed to 'Uiso'
according to '/home/saulius/struct/CIF-dictionaries/cif_core.dic'
dictionary named 'cif_core.dic' version 2.4.1 from 2010-06-29 (20 times).

Automatic conversion script
Id: cif_fix_enum 1527 2010-12-29 10:47:43Z saulius 

The following automatic conversions were performed:

'_atom_site_thermal_displace_type' value 'uani' changed to 'Uani'
according to /home/saulius/struct/CIF-dictionaries/cif_core.dic
dictionary named 'cif_core.dic' version 2.4.1 from 2010-06-29 (42
times).

'_atom_site_thermal_displace_type' value 'uiso' changed to
'Uiso' according to
/home/saulius/struct/CIF-dictionaries/cif_core.dic dictionary named
'cif_core.dic' version 2.4.1 from 2010-06-29 (20 times).

Automatic conversion script
Id: cif_fix_values 1715 2011-07-08 13:25:40Z adriana

According to symmetry lines spage group was P21 but in the
tags _symmetry_spage_group_* appeared as P21/a.
After checking, it should be obviously P21/a. Symmetry lines
have been added accordingly. miguel.
 

The following automatic conversions were performed:

'_exptl_crystal_density_meas' value 'not measured' was changed to '?'
- the value is perceived as not measured.

Automatic conversion script
Id: cif_fix_values 3008 2015-01-20 13:52:24Z robertas 

The following automatic conversions were performed:

'_refine_ls_weighting_scheme' value 'w = 1/(0.52883 + 0.00952F~o~ +
0.00037F~o~^2^)' was changed to 'calc'. New tag
'_refine_ls_weighting_details' was created. The value of the new tag
was set to 'w = 1/(0.52883 + 0.00952F~o~ + 0.00037F~o~^2^)'.

Automatic conversion script
Id: cif_fix_values 3143 2015-03-26 13:38:13Z robertas 
;
_cod_original_sg_symbol_H-M 'P 21/a'
_cod_database_code 2007386

loop_
_symmetry_equiv_pos_as_xyz
+x,+y,+z
1/2-x,1/2+y,-z
-x,-y,-z
1/2+x,1/2-y,z

loop_
_atom_site_aniso_label
_atom_site_aniso_U_11
_atom_site_aniso_U_22
_atom_site_aniso_U_33
_atom_site_aniso_U_12
_atom_site_aniso_U_13
_atom_site_aniso_U_23
Cl1 .0695(6) .1055(7) .0535(5) -.0130(5) -.0164(4) .0196(5)
Cl2 .0842(6) .1219(9) .0394(4) -.0201(6) .0149(4) .0067(5)
N1 .0450(10) .0400(10) .0500(10) -.0030(10) .0030(10) -.0030(10)
N2 .0490(10) .0520(10) .0540(10) -.0030(10) .0110(10) .0070(10)
C1 .050(2) .063(2) .0380(10) -.016(2) -.0010(10) .0110(10)
C2 .068(2) .066(2) .0360(10) -.007(2) -.0010(10) -.0100(10)
C3 .062(2) .054(2) .0410(10) .001(2) .0030(10) -.0100(10)
C4 .047(2) .045(2) .0310(10) -.0050(10) .0020(10) -.0030(10)
C5 .056(2) .059(2) .0360(10) .0040(10) .0020(10) -.0080(10)
C6 .052(2) .064(2) .049(2) .004(2) .0060(10) .0040(10)
C7 .053(2) .0400(10) .0370(10) -.0030(10) .0010(10) -.0040(10)
C8 .045(2) .044(2) .0360(10) -.0050(10) -.0040(10) .0020(10)
C9 .067(2) .060(2) .047(2) -.022(2) -.0060(10) .0060(10)
C10 .064(2) .073(2) .050(2) -.022(2) .000(2) .014(2)
C11 .054(2) .076(2) .0350(10) -.007(2) .0050(10) .0060(10)
C12 .047(2) .059(2) .0350(10) -.0050(10) -.0020(10) .0000(10)
C13 .0400(10) .0450(10) .0370(10) -.0020(10) -.0010(10) .0010(10)
C14 .0360(10) .0390(10) .0370(10) .0020(10) .0000(10) .0010(10)
C15 .049(2) .045(2) .057(2) -.0060(10) .0060(10) .0020(10)
C16 .049(2) .053(2) .0420(10) .0040(10) .0080(10) .0030(10)
C17 .0390(10) .0430(10) .0380(10) .0030(10) .0010(10) -.0010(10)
Cl101 .0805(6) .1295(9) .0693(6) .0073(6) .0301(5) -.0240(6)
Cl102 .0855(6) .1420(10) .0412(4) -.0061(7) -.0154(4) -.0113(6)
N101 .0460(10) .0520(10) .0530(10) -.0060(10) .0020(10) -.0020(10)
N102 .052(2) .064(2) .063(2) .0000(10) -.0100(10) -.0150(10)
C101 .052(2) .080(3) .044(2) -.003(2) .0100(10) -.012(2)
C102 .064(2) .075(2) .056(2) .019(2) .003(2) -.005(2)
C103 .063(2) .069(2) .039(2) .021(2) .0030(10) .0070(10)
C104 .046(2) .049(2) .0340(10) .0020(10) -.0010(10) .0010(10)
C105 .075(2) .059(2) .045(2) .009(2) .012(2) .0110(10)
C106 .085(3) .081(3) .041(2) .004(2) .014(2) .011(2)
C107 .050(2) .046(2) .0370(10) .0050(10) .0030(10) .0010(10)
C108 .047(2) .0410(10) .0380(10) .0000(10) .0050(10) -.0010(10)
C109 .048(2) .058(2) .051(2) -.0090(10) .0060(10) -.0010(10)
C110 .049(2) .068(2) .059(2) -.010(2) -.0030(10) -.014(2)
C111 .053(2) .066(2) .0360(10) .003(2) -.0020(10) -.0070(10)
C112 .048(2) .053(2) .0350(10) .0020(10) .0030(10) .0000(10)
C113 .0390(10) .0400(10) .0380(10) .0020(10) .0020(10) -.0040(10)
C114 .042(2) .0410(10) .0440(10) .0040(10) .0000(10) -.0040(10)
C115 .046(2) .055(2) .070(2) -.0060(10) -.001(2) -.009(2)
C116 .053(2) .058(2) .047(2) .010(2) -.0060(10) -.0070(10)
C117 .042(2) .045(2) .0400(10) .0070(10) .0000(10) -.0040(10)

loop_
_atom_site_label
_atom_site_fract_x
_atom_site_fract_y
_atom_site_fract_z
_atom_site_U_iso_or_equiv
_atom_site_thermal_displace_type
_atom_site_occupancy
Cl1 .03285(8) .68030(6) .48857(7) .0763(4) Uani 1.000
Cl2 -.15611(9) .72690(7) -.29978(6) .0817(4) Uani 1.000
N1 -.4459(2) .59750(10) .0053(2) .0450(10) Uani 1.000
N2 -.5164(2) .59440(10) .1797(2) .0510(10) Uani 1.000
C1 -.0628(3) .6993(2) .3885(2) .0500(10) Uani 1.000
C2 -.1457(3) .7487(2) .4049(2) .0570(10) Uani 1.000
C3 -.2218(3) .7631(2) .3250(2) .0520(10) Uani 1.000
C4 -.2149(2) .7292(2) .2295(2) .0410(10) Uani 1.000
C5 -.1311(3) .6801(2) .2157(2) .0500(10) Uani 1.000
C6 -.0541(3) .6646(2) .2944(2) .0550(10) Uani 1.000
C7 -.3029(3) .7422(2) .1442(2) .0430(10) Uani 1.000
C8 -.2568(2) .7453(2) .0344(2) .0420(10) Uani 1.000
C9 -.1793(3) .7916(2) -.0047(2) .0580(10) Uani 1.000
C10 -.1486(3) .7852(2) -.1088(3) .0620(10) Uani 1.000
C11 -.1971(3) .7329(2) -.1700(2) .0550(10) Uani 1.000
C12 -.2747(3) .6862(2) -.1332(2) .0470(10) Uani 1.000
C13 -.3045(2) .6931(2) -.0289(2) .0410(10) Uani 1.000
C14 -.3835(2) .65290(10) .0341(2) .0380(10) Uani 1.000
C15 -.5097(3) .5716(2) .0814(2) .0500(10) Uani 1.000
C16 -.4530(3) .6498(2) .2066(2) .0480(10) Uani 1.000
C17 -.3845(2) .6815(2) .1348(2) .0400(10) Uani 1.000
H2 -.1508(3) .7726(2) .4707(2) .056 Uiso 1.000
H3 -.2801(3) .7971(2) .3360(2) .052 Uiso 1.000
H5 -.1258(3) .6562(2) .1500(2) .050 Uiso 1.000
H6 .0041(3) .6305(2) .2838(2) .055 Uiso 1.000
H7 -.3352(3) .7862(2) .1655(2) .043 Uiso 1.000
H9 -.1464(3) .8275(2) .0389(2) .058 Uiso 1.000
H10 -.0949(3) .8170(2) -.1380(3) .062 Uiso 1.000
H12 -.3073(3) .6505(2) -.1771(2) .047 Uiso 1.000
H15 -.5564(3) .5322(2) .0631(2) .050 Uiso 1.000
H16 -.4550(3) .6677(2) .2765(2) .048 Uiso 1.000
Cl101 .01577(9) .62482(7) .98400(8) .0928(4) Uani 1.000
Cl102 .16421(9) .51921(7) .20096(7) .0898(4) Uani 1.000
N101 .5109(2) .61150(10) .4884(2) .0510(10) Uani 1.000
N102 .5852(2) .6178(2) .6636(2) .0600(10) Uani 1.000
C101 .1011(3) .5912(2) .8870(2) .0590(10) Uani 1.000
C102 .1071(3) .6263(2) .7933(3) .0650(10) Uani 1.000
C103 .1757(3) .5994(2) .7170(2) .0570(10) Uani 1.000
C104 .2374(2) .5388(2) .7325(2) .0430(10) Uani 1.000
C105 .2299(3) .5050(2) .8276(2) .0600(10) Uani 1.000
C106 .1617(3) .5314(2) .9053(3) .0680(10) Uani 1.000
C107 .3137(2) .5105(2) .6487(2) .0440(10) Uani 1.000
C108 .2622(2) .5087(2) .5392(2) .0420(10) Uani 1.000
C109 .1645(3) .4766(2) .5054(2) .0520(10) Uani 1.000
C110 .1354(3) .4796(2) .4008(3) .0590(10) Uani 1.000
C111 .2043(3) .5158(2) .3324(2) .0520(10) Uani 1.000
C112 .3019(2) .5482(2) .3638(2) .0460(10) Uani 1.000
C113 .3293(2) .54460(10) .4689(2) .0390(10) Uani 1.000
C114 .4261(2) .5736(2) .5269(2) .0420(10) Uani 1.000
C115 .5860(3) .6312(2) .5617(3) .0570(10) Uani 1.000
C116 .5000(3) .5787(2) .6985(2) .0530(10) Uani 1.000
C117 .4170(2) .5549(2) .6315(2) .0420(10) Uani 1.000
H102 .0644(3) .6686(2) .7813(3) .064 Uiso 1.000
H103 .1805(3) .6237(2) .6516(2) .056 Uiso 1.000
H105 .2720(3) .4626(2) .8401(2) .058 Uiso 1.000
H106 .1574(3) .5080(2) .9714(3) .066 Uiso 1.000
H109 .1172(3) .4526(2) .5539(2) .052 Uiso 1.000
H110 .0685(3) .4566(2) .3755(3) .059 Uiso 1.000
H112 .3489(2) .5724(2) .3152(2) .044 Uiso 1.000
H115 .6481(3) .6587(2) .5376(3) .056 Uiso 1.000
H116 .4968(3) .5671(2) .7712(2) .051 Uiso 1.000
H107 .3402(2) .46060(10) .6702(2) .046 Uiso 1.000

loop_
_atom_type_symbol
_atom_type_description
_atom_type_scat_dispersion_real
_atom_type_scat_dispersion_imag
_atom_type_scat_source
cl 'Chlorine    ' .3480 .7020 ' Int. Tab. C, 4.2.6.8, 6.1.1.4'
'n ' 'Nitrogen    ' .0290 .0180 ' Int. Tab. C, 4.2.6.8, 6.1.1.4'
'c ' 'Carbon      ' .0170 .0090 ' Int. Tab. C, 4.2.6.8, 6.1.1.4'
'h ' 'Hydrogen    ' .0000 .0000 ' Int. Tab. C, 4.2.6.8, 6.1.1.4'

loop_
_geom_angle_atom_site_label_1
_geom_angle_atom_site_label_2
_geom_angle_atom_site_label_3
_geom_angle
_geom_angle_publ_flag
Cl1 C1 C2 119.4(3) no
Cl1 C1 C6 119.3(2) no
C6 C1 C2 121.3(3) no
C3 C2 C1 118.9(3) no
H2 C2 C1 120.6(4) no
H2 C2 C3 120.5(4) no
C4 C3 C2 121.0(3) no
H3 C3 C2 119.5(3) no
H3 C3 C4 119.6(3) no
C5 C4 C3 118.6(3) no
C7 C4 C3 120.6(3) no
C7 C4 C5 120.6(2) no
C6 C5 C4 121.5(3) no
H5 C5 C4 119.2(4) no
H5 C5 C6 119.3(4) no
C5 C6 C1 118.6(3) no
H6 C6 C1 120.6(4) no
H6 C6 C5 120.8(4) no
C8 C7 C4 114.6(2) no
C17 C7 C4 111.6(2) no
C17 C7 C8 101.3(2) no
H7 C7 C4 102.2(3) no
H7 C7 C8 112.4(3) no
H7 C7 C17 115.2(2) no
C9 C8 C7 128.0(3) no
C13 C8 C7 111.2(2) no
C13 C8 C9 120.8(3) no
C10 C9 C8 118.7(3) no
H9 C9 C8 120.7(4) no
H9 C9 C10 120.6(4) no
C11 C10 C9 119.5(3) no
H10 C10 C9 120.3(4) no
H10 C10 C11 120.2(4) no
C10 C11 Cl2 117.8(3) no
C12 C11 Cl2 119.1(2) no
C12 C11 C10 123.0(3) no
C13 C12 C11 116.9(3) no
H12 C12 C11 121.6(3) no
H12 C12 C13 121.5(3) no
C12 C13 C8 121.1(3) no
C14 C13 C8 108.0(2) no
C14 C13 C12 130.9(3) no
C17 C14 C13 108.8(2) no
N1 C14 C13 128.1(2) no
N1 C14 C17 123.1(2) no
N2 C15 N1 127.7(3) no
H15 C15 N1 116.1(3) no
H15 C15 N2 116.1(3) no
N2 C16 C17 120.6(3) no
H16 C16 C17 119.6(3) no
H16 C16 N2 119.6(3) no
C14 C17 C7 110.7(2) no
C15 N1 C14 114.0(2) no
C16 N2 C15 117.1(3) no
C16 C17 C7 131.8(2) no
C16 C17 C14 117.5(3) no
C102 C101 Cl101 119.0(3) no
C106 C101 Cl101 119.8(3) no
C106 C101 C102 121.2(3) no
C103 C102 C101 118.6(3) no
H102 C102 C101 120.6(4) no
H102 C102 C103 120.8(4) no
C104 C103 C102 121.8(3) no
H103 C103 C102 119.0(4) no
H103 C103 C104 119.2(4) no
C105 C104 C103 118.2(3) no
C107 C104 C103 121.2(2) no
C107 C104 C105 120.6(3) no
C106 C105 C104 120.8(3) no
H105 C105 C104 119.7(4) no
H105 C105 C106 119.5(4) no
C105 C106 C101 119.4(3) no
H106 C106 C101 120.1(4) no
H106 C106 C105 120.4(4) no
C108 C107 C104 115.0(2) no
C117 C107 C104 114.0(2) no
C117 C107 C108 101.3(2) no
H107 C107 C104 108.6(3) no
H107 C107 C108 110.0(3) no
H107 C107 C117 107.6(3) no
C109 C108 C107 128.8(3) no
C113 C108 C107 111.0(2) no
C113 C108 C109 120.2(3) no
C110 C109 C108 119.1(3) no
H109 C109 C108 120.5(4) no
H109 C109 C110 120.5(4) no
C111 C110 C109 119.3(3) no
H110 C110 C109 120.3(4) no
H110 C110 C111 120.4(4) no
C110 C111 Cl102 118.1(2) no
C112 C111 Cl102 119.0(2) no
C112 C111 C110 122.9(3) no
C113 C112 C111 116.8(3) no
H112 C112 C111 121.6(3) no
H112 C112 C113 121.7(3) no
C112 C113 C108 121.7(3) no
C114 C113 C108 108.0(2) no
C114 C113 C112 130.3(3) no
C117 C114 C113 108.6(2) no
N101 C114 C113 127.2(3) no
N101 C114 C117 124.2(3) no
N102 C115 N101 128.4(3) no
H115 C115 N101 115.8(4) no
H115 C115 N102 115.8(4) no
N102 C116 C117 120.9(3) no
H116 C116 C117 119.5(4) no
H116 C116 N102 119.6(4) no
C114 C117 C107 111.0(2) no
C116 C117 C107 132.1(3) no
C116 C117 C114 116.9(3) no
C115 N101 C114 112.9(3) no
C116 N102 C115 116.7(3) no

loop_
_geom_bond_atom_site_label_1
_geom_bond_atom_site_label_2
_geom_bond_site_symmetry_1
_geom_bond_site_symmetry_2
_geom_bond_distance
_geom_bond_publ_flag
Cl1 C1 . . 1.742(3) no
Cl2 C11 . . 1.744(2) no
N1 C14 . . 1.337(4) no
N1 C15 . . 1.339(4) no
N2 C15 . . 1.336(4) no
N2 C16 . . 1.337(4) no
C1 C2 . . 1.380(5) no
C1 C6 . . 1.379(4) no
C2 C3 . . 1.387(4) no
C2 H2 . . .960(5) no
C3 C4 . . 1.386(3) no
C3 H3 . . .960(5) no
C4 C5 . . 1.379(4) no
C4 C7 . . 1.525(4) no
C5 C6 . . 1.386(4) no
C5 H5 . . .960(4) no
C6 H6 . . .960(5) no
C7 C8 . . 1.521(4) no
C7 C17 . . 1.512(4) no
C8 C9 . . 1.375(4) no
C8 C13 . . 1.395(4) no
C9 C10 . . 1.395(5) no
C9 H9 . . .960(5) no
C10 C11 . . 1.386(5) no
C10 H10 . . .960(5) no
C11 C12 . . 1.370(4) no
C12 C13 . . 1.395(4) no
C12 H12 . . .960(4) no
C13 C14 . . 1.464(4) no
C14 C17 . . 1.401(4) no
C15 H15 . . .960(4) no
C16 C17 . . 1.376(4) no
C16 H16 . . .960(4) no
C7 H7 . . .96 no
Cl101 C101 . . 1.742(3) no
Cl102 C111 . . 1.747(2) no
N101 C114 . . 1.340(4) no
N101 C115 . . 1.342(4) no
N102 C115 . . 1.332(5) no
N102 C116 . . 1.340(4) no
C101 C102 . . 1.377(5) no
C101 C106 . . 1.362(5) no
C102 C103 . . 1.382(5) no
C102 H102 . . .960(5) no
C103 C104 . . 1.378(5) no
C103 H103 . . .960(4) no
C104 C105 . . 1.383(4) no
C104 C107 . . 1.515(4) no
C105 C106 . . 1.389(5) no
C105 H105 . . .960(5) no
C106 H106 . . .960(5) no
C107 C108 . . 1.525(4) no
C107 C117 . . 1.510(4) no
C108 C109 . . 1.379(4) no
C108 C113 . . 1.392(4) no
C109 C110 . . 1.382(5) no
C109 H109 . . .960(4) no
C110 C111 . . 1.392(5) no
C110 H110 . . .960(5) no
C111 C112 . . 1.372(4) no
C112 C113 . . 1.384(4) no
C112 H112 . . .960(4) no
C113 C114 . . 1.472(4) no
C114 C117 . . 1.393(4) no
C115 H115 . . .960(5) no
C116 C117 . . 1.378(4) no
C116 H116 . . .960(4) no
C107 H107 . . 1.034(4) no

loop_
_geom_torsion_atom_site_label_1
_geom_torsion_atom_site_label_2
_geom_torsion_atom_site_label_3
_geom_torsion_atom_site_label_4
_geom_torsion
_geom_torsion_publ_flag
C3 C4 C7 C8 141.8(3) yes
C3 C4 C7 C17 -103.7(3) yes
C5 C4 C7 C8 -42.3(4) yes
C5 C4 C7 C17 72.1(3) yes
C105 C104 C107 C108 135.5(3) yes
C105 C104 C107 C117 -108.1(3) yes
C103 C104 C107 C108 -45.9(4) yes
C103 C104 C107 C117 70.5(3) yes

loop_
_cod_related_entry_id
_cod_related_entry_database
_cod_related_entry_code
1 ChemSpider 118132
